data_7717808
loop_
_publ_author_name
'Khorshidi, Ghazaleh'
'Notash, Behrouz'

_publ_section_title
;
 Controlling pseudopolymorphism via robust and repetitive
 solvent-containing supramolecular interactions in urea-based
 isostructural coordination polymers
;
_journal_name_full 'Dalton Transactions'
_journal_paper_doi 10.1039/D4DT03344B
_journal_year 2025
_chemical_formula_moiety 'C11 H10 Hg I2 N4 O, C2 H6 O'
_chemical_formula_sum 'C13 H16 Hg I2 N4 O2'
_chemical_formula_weight 714.69
_space_group_crystal_system orthorhombic
_space_group_IT_number 33
_space_group_name_Hall 'P 2c -2n'
_space_group_name_H-M_alt 'P n a 21'
_atom_sites_solution_hydrogens geom
_audit_creation_method SHELXL-2018/3
_audit_update_record
;
2025-01-06 deposited with the CCDC.	2025-01-10 downloaded from the CCDC.
;
_cell_angle_alpha 90
_cell_angle_beta 90
_cell_angle_gamma 90
_cell_formula_units_Z 4
_cell_length_a 9.0388(18)
_cell_length_b 10.366(2)
_cell_length_c 20.154(4)
_cell_measurement_reflns_used 2940
_cell_measurement_temperature 298(2)
_cell_measurement_theta_max 24.494
_cell_measurement_theta_min 2.021
_cell_volume 1888.4(6)
_computing_cell_refinement 'X-Area (Stoe & Cie GmbH, 2005)'
_computing_data_collection 'X-Area (Stoe & Cie GmbH, 2005)'
_computing_data_reduction 'X-Area (Stoe & Cie GmbH, 2005)'
_computing_molecular_graphics 'ORTEP-3 for Windows (Farrugia, 1997)'
_computing_publication_material 'WinGX (Farrugia, 1999)'
_computing_structure_refinement 'SHELXL-2018/3 (Sheldrick, 2018)'
_computing_structure_solution 'SHELXS-97 (Sheldrick, 2008)'
_diffrn_ambient_temperature 298(2)
_diffrn_detector_area_resol_mean '0.15 mm'
_diffrn_measured_fraction_theta_full 0.998
_diffrn_measured_fraction_theta_max 0.998
_diffrn_measurement_device_type 'STOE IPDS 2T'
_diffrn_measurement_method 'rotation method'
_diffrn_radiation_type MoK\a
_diffrn_radiation_wavelength 0.71073
_diffrn_reflns_av_R_equivalents 0.1214
_diffrn_reflns_av_unetI/netI 0.1487
_diffrn_reflns_Laue_measured_fraction_full 0.998
_diffrn_reflns_Laue_measured_fraction_max 0.998
_diffrn_reflns_limit_h_max 9
_diffrn_reflns_limit_h_min -10
_diffrn_reflns_limit_k_max 12
_diffrn_reflns_limit_k_min -10
_diffrn_reflns_limit_l_max 23
_diffrn_reflns_limit_l_min -20
_diffrn_reflns_number 5218
_diffrn_reflns_point_group_measured_fraction_full 0.933
_diffrn_reflns_point_group_measured_fraction_max 0.933
_diffrn_reflns_theta_full 24.494
_diffrn_reflns_theta_max 24.494
_diffrn_reflns_theta_min 2.021
_exptl_absorpt_coefficient_mu 11.430
_exptl_absorpt_correction_type numerical
_exptl_absorpt_process_details 'shape of crystal determined optically'
_exptl_crystal_colour colorless
_exptl_crystal_density_diffrn 2.514
_exptl_crystal_description needle
_exptl_crystal_F_000 1296
_exptl_crystal_size_max 0.250
_exptl_crystal_size_mid 0.150
_exptl_crystal_size_min 0.100
_exptl_transmission_factor_max 0.394
_exptl_transmission_factor_min 0.162
_refine_diff_density_max 0.980
_refine_diff_density_min -1.179
_refine_diff_density_rms 0.201
_refine_ls_abs_structure_details
;
 Classical Flack method preferred over Parsons because s.u. lower.
;
_refine_ls_abs_structure_Flack 0.02(3)
_refine_ls_extinction_method none
_refine_ls_goodness_of_fit_ref 0.895
_refine_ls_hydrogen_treatment mixed
_refine_ls_matrix_type full
_refine_ls_number_parameters 112
_refine_ls_number_reflns 2940
_refine_ls_number_restraints 4
_refine_ls_restrained_S_all 0.895
_refine_ls_R_factor_all 0.1461
_refine_ls_R_factor_gt 0.0648
_refine_ls_shift/su_max 0.000
_refine_ls_shift/su_mean 0.000
_refine_ls_structure_factor_coef Fsqd
_refine_ls_weighting_details 'w=1/[\s^2^(Fo^2^)+(0.0669P)^2^] where P=(Fo^2^+2Fc^2^)/3'
_refine_ls_weighting_scheme calc
_refine_ls_wR_factor_gt 0.1300
_refine_ls_wR_factor_ref 0.1596
_reflns_Friedel_coverage 0.813
_reflns_Friedel_fraction_full 0.864
_reflns_Friedel_fraction_max 0.864
_reflns_number_gt 1430
_reflns_number_total 2940
_reflns_threshold_expression 'I > 2\s(I)'
_cod_data_source_file d4dt03344b2.cif
_cod_data_source_block shelx_Hg-EtOH
_cod_original_cell_volume 1888.5(7)
_cod_database_code 7717808
_shelx_shelxl_version_number 2018/3
_shelx_space_group_comment
;
The symmetry employed for this shelxl refinement is uniquely defined
by the following loop, which should always be used as a source of
symmetry information in preference to the above space-group names.
They are only intended as comments.
;
_shelx_estimated_absorpt_t_min 0.162
_shelx_estimated_absorpt_t_max 0.394

loop_
_space_group_symop_operation_xyz
'x, y, z'
'-x, -y, z+1/2'
'x+1/2, -y+1/2, z'
'-x+1/2, y+1/2, z+1/2'

loop_
_atom_site_label
_atom_site_type_symbol
_atom_site_fract_x
_atom_site_fract_y
_atom_site_fract_z
_atom_site_U_iso_or_equiv
_atom_site_adp_type
_atom_site_occupancy
_atom_site_site_symmetry_order
_atom_site_calc_flag
_atom_site_refinement_flags_posn
_atom_site_refinement_flags_adp
_atom_site_refinement_flags_occupancy
_atom_site_disorder_assembly
_atom_site_disorder_group
Hg1 Hg 0.22304(17) 0.44137(18) 0.74933(8) 0.0666(5) Uani 1 1 d . . . . .
I2 I 0.2223(4) 0.2174(3) 0.68449(12) 0.0834(10) Uani 1 1 d . . . . .
I1 I 0.0300(4) 0.5878(4) 0.81303(17) 0.0952(12) Uani 1 1 d . . . . .
N1 N 0.426(4) 0.417(3) 0.8236(13) 0.058(5) Uani 1 1 d . . . . .
C3 C 0.607(5) 0.514(4) 0.8933(17) 0.058(5) Uani 1 1 d . . . . .
H3 H 0.644894 0.588876 0.912124 0.070 Uiso 1 1 calc R U . . .
C1 C 0.485(4) 0.302(4) 0.8421(17) 0.058(5) Uani 1 1 d . . . . .
H1 H 0.450487 0.227408 0.821220 0.070 Uiso 1 1 calc R U . . .
C2 C 0.506(5) 0.519(5) 0.8460(17) 0.058(5) Uani 1 1 d . . . . .
H2 H 0.488011 0.598573 0.826489 0.070 Uiso 1 1 calc R U . . .
C5 C 0.654(5) 0.393(4) 0.9140(18) 0.058(5) Uani 1 1 d . . . . .
C4 C 0.585(5) 0.290(4) 0.8869(17) 0.058(5) Uani 1 1 d . . . . .
H4 H 0.610974 0.207440 0.901232 0.070 Uiso 1 1 calc R U . . .
N2 N 0.764(4) 0.387(4) 0.9621(14) 0.069(5) Uani 1 1 d . . . . .
H2A H 0.803950 0.459369 0.972429 0.082 Uiso 1 1 calc R U . . .
N3 N 0.918(4) 0.319(4) 1.0445(14) 0.069(5) Uani 1 1 d . . . . .
H3A H 0.935163 0.399951 1.048842 0.082 Uiso 1 1 calc R U . . .
O1 O 0.772(3) 0.174(3) 0.9845(12) 0.069(5) Uani 1 1 d . . . . .
C6 C 0.820(5) 0.277(5) 0.9968(18) 0.069(5) Uani 1 1 d . . . . .
C9 C 0.406(4) 0.784(5) 0.6345(16) 0.059(5) Uani 1 1 d . . . . .
H9 H 0.388631 0.872372 0.635244 0.071 Uiso 1 1 calc R U . . .
C7 C 0.512(5) 0.730(5) 0.5859(18) 0.059(5) Uani 1 1 d . . . . .
C8 C 0.517(5) 0.601(4) 0.5816(17) 0.059(5) Uani 1 1 d . . . . .
H8 H 0.574193 0.560017 0.549697 0.071 Uiso 1 1 calc R U . . .
C10 C 0.337(4) 0.708(4) 0.6771(17) 0.059(5) Uani 1 1 d . . . . .
H10 H 0.281621 0.745510 0.710808 0.071 Uiso 1 1 calc R U . . .
N4 N 0.342(4) 0.585(4) 0.6743(14) 0.059(5) Uani 1 1 d . . . . .
C11 C 0.428(4) 0.528(4) 0.6289(17) 0.059(5) Uani 1 1 d . . . . .
H11 H 0.431902 0.438212 0.627471 0.071 Uiso 1 1 calc R U . . .
O2 O 0.909(6) 0.595(5) 0.0422(18) 0.156(16) Uani 1 1 d D . . . .
H2B H 0.89(7) 0.62(5) 0.082(15) 0.234 Uiso 1 1 calc DR U . . .
C12 C 1.006(7) 0.676(7) 0.013(3) 0.156(16) Uani 1 1 d D . . . .
H12A H 1.015599 0.752079 0.041073 0.187 Uiso 1 1 calc R U . . .
H12B H 0.963917 0.704455 -0.028755 0.187 Uiso 1 1 calc R U . . .
C13 C 1.148(8) 0.628(8) 0.001(3) 0.156(16) Uani 1 1 d D . . . .
H13A H 1.220277 0.688683 0.015875 0.234 Uiso 1 1 calc R U . . .
H13B H 1.159728 0.613744 -0.045988 0.234 Uiso 1 1 calc R U . . .
H13C H 1.160231 0.547689 0.023982 0.234 Uiso 1 1 calc R U . . .

loop_
_atom_site_aniso_label
_atom_site_aniso_U_11
_atom_site_aniso_U_22
_atom_site_aniso_U_33
_atom_site_aniso_U_23
_atom_site_aniso_U_13
_atom_site_aniso_U_12
Hg1 0.0649(9) 0.0881(12) 0.0468(6) 0.0076(10) -0.0018(15) -0.0001(11)
I2 0.089(2) 0.095(3) 0.0666(17) -0.0104(16) 0.003(2) -0.014(2)
I1 0.108(3) 0.098(3) 0.0797(18) 0.008(2) 0.0189(18) 0.030(3)
N1 0.058(12) 0.068(14) 0.048(9) 0.000(8) -0.010(6) 0.009(10)
C3 0.058(12) 0.068(14) 0.048(9) 0.000(8) -0.010(6) 0.009(10)
C1 0.058(12) 0.068(14) 0.048(9) 0.000(8) -0.010(6) 0.009(10)
C2 0.058(12) 0.068(14) 0.048(9) 0.000(8) -0.010(6) 0.009(10)
C5 0.058(12) 0.068(14) 0.048(9) 0.000(8) -0.010(6) 0.009(10)
C4 0.058(12) 0.068(14) 0.048(9) 0.000(8) -0.010(6) 0.009(10)
N2 0.075(13) 0.080(16) 0.051(8) -0.007(9) -0.021(8) -0.007(12)
N3 0.075(13) 0.080(16) 0.051(8) -0.007(9) -0.021(8) -0.007(12)
O1 0.075(13) 0.080(16) 0.051(8) -0.007(9) -0.021(8) -0.007(12)
C6 0.075(13) 0.080(16) 0.051(8) -0.007(9) -0.021(8) -0.007(12)
C9 0.059(10) 0.071(13) 0.047(8) 0.014(9) 0.006(6) -0.010(12)
C7 0.059(10) 0.071(13) 0.047(8) 0.014(9) 0.006(6) -0.010(12)
C8 0.059(10) 0.071(13) 0.047(8) 0.014(9) 0.006(6) -0.010(12)
C10 0.059(10) 0.071(13) 0.047(8) 0.014(9) 0.006(6) -0.010(12)
N4 0.059(10) 0.071(13) 0.047(8) 0.014(9) 0.006(6) -0.010(12)
C11 0.059(10) 0.071(13) 0.047(8) 0.014(9) 0.006(6) -0.010(12)
O2 0.14(3) 0.24(5) 0.08(2) -0.01(2) 0.020(19) -0.05(3)
C12 0.14(3) 0.24(5) 0.08(2) -0.01(2) 0.020(19) -0.05(3)
C13 0.14(3) 0.24(5) 0.08(2) -0.01(2) 0.020(19) -0.05(3)

loop_
_atom_type_symbol
_atom_type_description
_atom_type_scat_dispersion_real
_atom_type_scat_dispersion_imag
_atom_type_scat_source
C C 0.0033 0.0016 'International Tables Vol C Tables 4.2.6.8 and 6.1.1.4'
H H 0.0000 0.0000 'International Tables Vol C Tables 4.2.6.8 and 6.1.1.4'
N N 0.0061 0.0033 'International Tables Vol C Tables 4.2.6.8 and 6.1.1.4'
O O 0.0106 0.0060 'International Tables Vol C Tables 4.2.6.8 and 6.1.1.4'
I I -0.4742 1.8119 'International Tables Vol C Tables 4.2.6.8 and 6.1.1.4'
Hg Hg -2.3894 9.2266 'International Tables Vol C Tables 4.2.6.8 and 6.1.1.4'

loop_
_geom_angle_atom_site_label_1
_geom_angle_atom_site_label_2
_geom_angle_atom_site_label_3
_geom_angle
_geom_angle_site_symmetry_1
_geom_angle_site_symmetry_3
_geom_angle_publ_flag
N4 Hg1 N1 96.7(11) . . ?
N4 Hg1 I1 104.4(8) . . ?
N1 Hg1 I1 105.3(7) . . ?
N4 Hg1 I2 103.5(8) . . ?
N1 Hg1 I2 102.5(8) . . ?
I1 Hg1 I2 137.43(15) . . ?
C2 N1 C1 113(3) . . ?
C2 N1 Hg1 122(3) . . ?
C1 N1 Hg1 125(3) . . ?
C2 C3 C5 118(4) . . ?
C2 C3 H3 121.2 . . ?
C5 C3 H3 121.2 . . ?
C4 C1 N1 124(4) . . ?
C4 C1 H1 118.2 . . ?
N1 C1 H1 118.2 . . ?
C3 C2 N1 125(4) . . ?
C3 C2 H2 117.4 . . ?
N1 C2 H2 117.4 . . ?
C4 C5 N2 125(4) . . ?
C4 C5 C3 117(4) . . ?
N2 C5 C3 118(4) . . ?
C1 C4 C5 122(4) . . ?
C1 C4 H4 118.9 . . ?
C5 C4 H4 118.9 . . ?
C5 N2 C6 129(4) . . ?
C5 N2 H2A 115.5 . . ?
C6 N2 H2A 115.5 . . ?
C6 N3 C7 120(4) . 4_645 ?
C6 N3 H3A 120.0 . . ?
C7 N3 H3A 120.0 4_645 . ?
O1 C6 N3 132(5) . . ?
O1 C6 N2 119(4) . . ?
N3 C6 N2 108(4) . . ?
C10 C9 C7 121(4) . . ?
C10 C9 H9 119.7 . . ?
C7 C9 H9 119.7 . . ?
C8 C7 N3 127(4) . 4_654 ?
C8 C7 C9 116(4) . . ?
N3 C7 C9 116(4) 4_654 . ?
C7 C8 C11 117(4) . . ?
C7 C8 H8 121.3 . . ?
C11 C8 H8 121.3 . . ?
N4 C10 C9 123(4) . . ?
N4 C10 H10 118.3 . . ?
C9 C10 H10 118.3 . . ?
C10 N4 C11 119(4) . . ?
C10 N4 Hg1 125(3) . . ?
C11 N4 Hg1 115(3) . . ?
N4 C11 C8 122(4) . . ?
N4 C11 H11 118.8 . . ?
C8 C11 H11 118.8 . . ?
C12 O2 H2B 109.5 . . ?
O2 C12 C13 116(7) . . ?
O2 C12 H12A 108.2 . . ?
C13 C12 H12A 108.2 . . ?
O2 C12 H12B 108.2 . . ?
C13 C12 H12B 108.2 . . ?
H12A C12 H12B 107.3 . . ?
C12 C13 H13A 109.5 . . ?
C12 C13 H13B 109.5 . . ?
H13A C13 H13B 109.5 . . ?
C12 C13 H13C 109.5 . . ?
H13A C13 H13C 109.5 . . ?
H13B C13 H13C 109.5 . . ?

loop_
_geom_bond_atom_site_label_1
_geom_bond_atom_site_label_2
_geom_bond_distance
_geom_bond_site_symmetry_2
_geom_bond_publ_flag
Hg1 N4 2.38(3) . ?
Hg1 N1 2.38(3) . ?
Hg1 I1 2.645(4) . ?
Hg1 I2 2.665(4) . ?
N1 C2 1.36(5) . ?
N1 C1 1.36(5) . ?
C3 C2 1.32(5) . ?
C3 C5 1.39(5) . ?
C3 H3 0.9300 . ?
C1 C4 1.29(5) . ?
C1 H1 0.9300 . ?
C2 H2 0.9300 . ?
C5 C4 1.36(6) . ?
C5 N2 1.39(5) . ?
C4 H4 0.9300 . ?
N2 C6 1.43(6) . ?
N2 H2A 0.8600 . ?
N3 C6 1.38(5) . ?
N3 C7 1.40(5) 4_645 ?
N3 H3A 0.8600 . ?
O1 C6 1.17(5) . ?
C9 C10 1.33(5) . ?
C9 C7 1.48(5) . ?
C9 H9 0.9300 . ?
C7 C8 1.34(5) . ?
C8 C11 1.46(5) . ?
C8 H8 0.9300 . ?
C10 N4 1.28(5) . ?
C10 H10 0.9300 . ?
N4 C11 1.34(5) . ?
C11 H11 0.9300 . ?
O2 C12 1.35(3) . ?
O2 H2B 0.87(3) . ?
C12 C13 1.40(3) . ?
C12 H12A 0.9700 . ?
C12 H12B 0.9700 . ?
C13 H13A 0.9600 . ?
C13 H13B 0.9600 . ?
C13 H13C 0.9600 . ?

loop_
_geom_hbond_atom_site_label_D
_geom_hbond_atom_site_label_H
_geom_hbond_atom_site_label_A
_geom_hbond_distance_DH
_geom_hbond_distance_HA
_geom_hbond_distance_DA
_geom_hbond_angle_DHA
_geom_hbond_site_symmetry_A
_geom_hbond_publ_flag
C4 H4 O1 0.93 2.25 2.86(5) 122.4 . yes

loop_
_geom_torsion_atom_site_label_1
_geom_torsion_atom_site_label_2
_geom_torsion_atom_site_label_3
_geom_torsion_atom_site_label_4
_geom_torsion
_geom_torsion_site_symmetry_1
_geom_torsion_site_symmetry_2
_geom_torsion_site_symmetry_3
_geom_torsion_site_symmetry_4
_geom_torsion_publ_flag
C2 N1 C1 C4 14(6) . . . . ?
Hg1 N1 C1 C4 -173(3) . . . . ?
C5 C3 C2 N1 12(6) . . . . ?
C1 N1 C2 C3 -16(6) . . . . ?
Hg1 N1 C2 C3 171(3) . . . . ?
C2 C3 C5 C4 -4(6) . . . . ?
C2 C3 C5 N2 178(4) . . . . ?
N1 C1 C4 C5 -8(7) . . . . ?
N2 C5 C4 C1 -179(4) . . . . ?
C3 C5 C4 C1 3(6) . . . . ?
C4 C5 N2 C6 -5(7) . . . . ?
C3 C5 N2 C6 172(4) . . . . ?
C7 N3 C6 O1 5(8) 4_645 . . . ?
C7 N3 C6 N2 180(4) 4_645 . . . ?
C5 N2 C6 O1 2(7) . . . . ?
C5 N2 C6 N3 -174(4) . . . . ?
C10 C9 C7 C8 9(6) . . . . ?
C10 C9 C7 N3 -178(4) . . . 4_654 ?
N3 C7 C8 C11 -177(4) 4_654 . . . ?
C9 C7 C8 C11 -5(6) . . . . ?
C7 C9 C10 N4 -8(6) . . . . ?
C9 C10 N4 C11 4(6) . . . . ?
C9 C10 N4 Hg1 179(3) . . . . ?
C10 N4 C11 C8 -1(6) . . . . ?
Hg1 N4 C11 C8 -176(3) . . . . ?
C7 C8 C11 N4 2(6) . . . . ?
